data_7160309
loop_
_publ_author_name
'Deng, Yupian'
'Qian, yuhao'
'Huang, jiaqi'
'Zhudi, Sun'
'Zhuge, Ronghua'
'Huang, Qingchun'
'Cao, Song'

_publ_section_title
;
 Tunable base-controlled chemoselective synthesis of
 trifluoromethyl-containing N-substituted benzimidazole-2-thiones and
 monofluorinated 4H-benzo[4,5]imidazo[2,1-b][1,3]thiazine
;
_journal_name_full 'Organic &amp; Biomolecular Chemistry'
_journal_paper_doi 10.1039/D4OB01999G
_journal_year 2025
_chemical_formula_moiety 'C18 H16 F3 N S2'
_chemical_formula_sum 'C18 H16 F3 N S2'
_chemical_formula_weight 367.44
_space_group_crystal_system triclinic
_space_group_IT_number 2
_space_group_name_Hall '-P 1'
_space_group_name_H-M_alt 'P -1'
_atom_sites_solution_hydrogens geom
_atom_sites_solution_primary dual
_audit_creation_date 2024-07-29
_audit_creation_method
;
Olex2 1.5
(compiled 2024.02.16 svn.r378c4104 for OlexSys, GUI svn.r6928)
;
_audit_update_record
;
2024-11-26 deposited with the CCDC.	2024-12-26 downloaded from the CCDC.
;
_cell_angle_alpha 78.756(11)
_cell_angle_beta 87.061(10)
_cell_angle_gamma 87.682(9)
_cell_formula_units_Z 4
_cell_length_a 9.8048(11)
_cell_length_b 9.9049(12)
_cell_length_c 18.453(3)
_cell_measurement_reflns_used 2032
_cell_measurement_temperature 293(2)
_cell_measurement_theta_max 19.7860
_cell_measurement_theta_min 2.7510
_cell_volume 1754.5(4)
_computing_cell_refinement 'CrysAlisPro 1.171.42.99a (Rigaku OD, 2023)'
_computing_data_collection 'CrysAlisPro 1.171.42.99a (Rigaku OD, 2023)'
_computing_data_reduction 'CrysAlisPro 1.171.42.99a (Rigaku OD, 2023)'
_computing_molecular_graphics 'Olex2 1.5 (Dolomanov et al., 2009)'
_computing_publication_material 'Olex2 1.5 (Dolomanov et al., 2009)'
_computing_structure_refinement 'SHELXL 2018/3 (Sheldrick, 2015)'
_computing_structure_solution 'SHELXT 2014/5 (Sheldrick, 2014)'
_diffrn_ambient_temperature 293(2)
_diffrn_detector 'CCD plate'
_diffrn_detector_area_resol_mean 8.0606
_diffrn_detector_type Eos
_diffrn_measured_fraction_theta_full 0.991
_diffrn_measured_fraction_theta_max 0.991
_diffrn_measurement_details
;
List of Runs (angles in degrees, time in seconds):

  # Type    Start    End  Width  t~exp~   \w     \q     \k     \f   Frames
#--------------------------------------------------------------------------
  1  \w    -37.00  46.00   1.00    5.00    --   16.96 -77.00  60.00   83
  2  \w    -48.00  31.00   1.00    5.00    --   16.96 -57.00-180.00   79
  3  \w    -51.00  32.00   1.00    5.00    --   16.96 -57.00 -60.00   83
  4  \w     -2.00  46.00   1.00    5.00    --   16.96  57.00 -60.00   48
  5  \w     50.00  84.00   1.00    5.00    --   16.96  57.00 -60.00   34
  6  \w    -39.00  10.00   1.00    5.00    --  -17.43 -77.00  90.00   49
  7  \w    -23.00  10.00   1.00    5.00    --  -17.43 -77.00 -60.00   33
;
_diffrn_measurement_device 'four-circle diffractometer'
_diffrn_measurement_device_type 'Xcalibur, Eos, Gemini'
_diffrn_measurement_method '\w scans'
_diffrn_orient_matrix_type 'CrysAlisPro convention (1999,Acta A55,543-557)'
_diffrn_orient_matrix_UB_11 0.0506745000
_diffrn_orient_matrix_UB_12 -0.0524128000
_diffrn_orient_matrix_UB_13 0.0103651000
_diffrn_orient_matrix_UB_21 0.0507145000
_diffrn_orient_matrix_UB_22 0.0436649000
_diffrn_orient_matrix_UB_23 -0.0196049000
_diffrn_orient_matrix_UB_31 0.0106038000
_diffrn_orient_matrix_UB_32 0.0261211000
_diffrn_orient_matrix_UB_33 0.0323600000
_diffrn_radiation_monochromator graphite
_diffrn_radiation_probe x-ray
_diffrn_radiation_type 'Mo K\a'
_diffrn_radiation_wavelength 0.71073
_diffrn_reflns_av_R_equivalents 0.0393
_diffrn_reflns_av_unetI/netI 0.0769
_diffrn_reflns_Laue_measured_fraction_full 0.991
_diffrn_reflns_Laue_measured_fraction_max 0.991
_diffrn_reflns_limit_h_max 11
_diffrn_reflns_limit_h_min -11
_diffrn_reflns_limit_k_max 11
_diffrn_reflns_limit_k_min -11
_diffrn_reflns_limit_l_max 21
_diffrn_reflns_limit_l_min -21
_diffrn_reflns_number 12956
_diffrn_reflns_point_group_measured_fraction_full 0.991
_diffrn_reflns_point_group_measured_fraction_max 0.991
_diffrn_reflns_theta_full 24.999
_diffrn_reflns_theta_max 24.999
_diffrn_reflns_theta_min 2.253
_diffrn_source 'fine-focus sealed X-ray tube'
_diffrn_source_type 'Enhance (Mo) X-ray Source'
_exptl_absorpt_coefficient_mu 0.332
_exptl_absorpt_correction_T_max 1.00000
_exptl_absorpt_correction_T_min 0.54419
_exptl_absorpt_correction_type multi-scan
_exptl_absorpt_process_details
;
CrysAlisPro 1.171.42.99a (Rigaku Oxford Diffraction, 2023)
Empirical absorption correction using spherical harmonics,
implemented in SCALE3 ABSPACK scaling algorithm.
;
_exptl_crystal_colour 'clear light colourless'
_exptl_crystal_colour_lustre clear
_exptl_crystal_colour_modifier light
_exptl_crystal_colour_primary colourless
_exptl_crystal_density_diffrn 1.391
_exptl_crystal_description block
_exptl_crystal_F_000 760
_exptl_crystal_size_max 0.2
_exptl_crystal_size_mid 0.14
_exptl_crystal_size_min 0.09
_refine_diff_density_max 0.190
_refine_diff_density_min -0.198
_refine_diff_density_rms 0.040
_refine_ls_extinction_method none
_refine_ls_goodness_of_fit_ref 1.020
_refine_ls_hydrogen_treatment constr
_refine_ls_matrix_type full
_refine_ls_number_parameters 433
_refine_ls_number_reflns 6131
_refine_ls_number_restraints 0
_refine_ls_restrained_S_all 1.020
_refine_ls_R_factor_all 0.1150
_refine_ls_R_factor_gt 0.0600
_refine_ls_shift/su_max 0.001
_refine_ls_shift/su_mean 0.000
_refine_ls_structure_factor_coef Fsqd
_refine_ls_weighting_details 'w=1/[\s^2^(Fo^2^)+(0.0312P)^2^] where P=(Fo^2^+2Fc^2^)/3'
_refine_ls_weighting_scheme calc
_refine_ls_wR_factor_gt 0.0905
_refine_ls_wR_factor_ref 0.1111
_reflns_Friedel_coverage 0.000
_reflns_number_gt 3634
_reflns_number_total 6131
_reflns_threshold_expression 'I > 2\s(I)'
_cod_data_source_file d4ob01999g2.cif
_cod_data_source_block exp_14554_auto
_cod_database_code 7160309
_shelx_shelxl_version_number 2018/3
_shelx_space_group_comment
;
The symmetry employed for this shelxl refinement is uniquely defined
by the following loop, which should always be used as a source of
symmetry information in preference to the above space-group names.
They are only intended as comments.
;
_shelx_estimated_absorpt_t_max 0.971
_shelx_estimated_absorpt_t_min 0.937
_olex2_refinement_description
;
1. Fixed Uiso
 At 1.2 times of:
  All C(H) groups, All C(H,H) groups
2.a Ternary CH refined with riding coordinates:
 C5(H5), C23(H23)
2.b Secondary CH2 refined with riding coordinates:
 C2(H2A,H2B), C3(H3A,H3B), C4(H4A,H4B), C20(H20A,H20B), C21(H21A,H21B),
 C22(H22A,H22B)
2.c Aromatic/amide H refined with riding coordinates:
 C7(H7), C8(H8), C10(H10), C11(H11), C13(H13), C14(H14), C15(H15), C16(H16),
 C17(H17), C25(H25), C26(H26), C28(H28), C29(H29), C31(H31), C32(H32), C33(H33),
  C34(H34), C35(H35)
;
_olex2_submission_special_instructions 'No special instructions were received'
_oxdiff_exptl_absorpt_empirical_details
;
Empirical correction (ABSPACK) includes:
- Absorption correction using spherical harmonics
- Frame scaling
;
_oxdiff_exptl_absorpt_empirical_full_max 1.538
_oxdiff_exptl_absorpt_empirical_full_min 0.683

loop_
_space_group_symop_operation_xyz
'x, y, z'
'-x, -y, -z'

loop_
_atom_site_label
_atom_site_type_symbol
_atom_site_fract_x
_atom_site_fract_y
_atom_site_fract_z
_atom_site_U_iso_or_equiv
_atom_site_adp_type
_atom_site_occupancy
_atom_site_site_symmetry_order
_atom_site_calc_flag
_atom_site_refinement_flags_posn
_atom_site_refinement_flags_adp
_atom_site_refinement_flags_occupancy
_atom_site_disorder_assembly
_atom_site_disorder_group
C1 C 0.5590(4) 1.2987(3) 0.03328(18) 0.0596(10) Uani 1 1 d . . . . .
C2 C 0.6254(5) 1.3871(5) 0.1475(2) 0.1122(17) Uani 1 1 d . . . . .
H2A H 0.665222 1.338341 0.192651 0.135 Uiso 1 1 calc R U . . .
H2B H 0.634686 1.485132 0.144824 0.135 Uiso 1 1 calc R U . . .
C3 C 0.4805(4) 1.3552(4) 0.14791(19) 0.0832(13) Uani 1 1 d . . . . .
H3A H 0.458685 1.280990 0.189057 0.100 Uiso 1 1 calc R U . . .
H3B H 0.424052 1.435427 0.153728 0.100 Uiso 1 1 calc R U . . .
C4 C 0.3141(3) 1.2933(3) 0.06091(16) 0.0542(9) Uani 1 1 d . . . . .
H4A H 0.302987 1.327045 0.008496 0.065 Uiso 1 1 calc R U . . .
H4B H 0.251427 1.345878 0.087907 0.065 Uiso 1 1 calc R U . . .
C5 C 0.2781(3) 1.1412(3) 0.08042(15) 0.0449(8) Uani 1 1 d . . . . .
H5 H 0.350217 1.090240 0.057344 0.054 Uiso 1 1 calc R U . . .
C6 C 0.2760(3) 1.0824(3) 0.16252(15) 0.0397(8) Uani 1 1 d . . . . .
C7 C 0.3774(3) 0.9895(3) 0.19131(15) 0.0454(8) Uani 1 1 d . . . . .
H7 H 0.445624 0.962694 0.159662 0.054 Uiso 1 1 calc R U . . .
C8 C 0.3796(3) 0.9357(3) 0.26611(16) 0.0454(8) Uani 1 1 d . . . . .
H8 H 0.450192 0.874631 0.283953 0.054 Uiso 1 1 calc R U . . .
C9 C 0.2782(3) 0.9710(3) 0.31546(15) 0.0377(7) Uani 1 1 d . . . . .
C10 C 0.1775(3) 1.0655(3) 0.28620(15) 0.0472(8) Uani 1 1 d . . . . .
H10 H 0.108832 1.092109 0.317642 0.057 Uiso 1 1 calc R U . . .
C11 C 0.1768(3) 1.1210(3) 0.21144(16) 0.0481(8) Uani 1 1 d . . . . .
H11 H 0.108782 1.185298 0.193677 0.058 Uiso 1 1 calc R U . . .
C12 C 0.2768(3) 0.9103(3) 0.39569(15) 0.0382(7) Uani 1 1 d . . . . .
C13 C 0.3986(3) 0.8816(3) 0.43281(16) 0.0513(9) Uani 1 1 d . . . . .
H13 H 0.481839 0.901060 0.407138 0.062 Uiso 1 1 calc R U . . .
C14 C 0.3961(4) 0.8243(3) 0.50743(18) 0.0598(10) Uani 1 1 d . . . . .
H14 H 0.477764 0.806260 0.531500 0.072 Uiso 1 1 calc R U . . .
C15 C 0.2743(4) 0.7935(3) 0.54667(17) 0.0549(9) Uani 1 1 d . . . . .
H15 H 0.273504 0.754384 0.596772 0.066 Uiso 1 1 calc R U . . .
C16 C 0.1545(4) 0.8213(3) 0.51102(17) 0.0524(9) Uani 1 1 d . . . . .
H16 H 0.071682 0.801138 0.537003 0.063 Uiso 1 1 calc R U . . .
C17 C 0.1560(3) 0.8792(3) 0.43653(16) 0.0457(8) Uani 1 1 d . . . . .
H17 H 0.073580 0.897814 0.413221 0.055 Uiso 1 1 calc R U . . .
C18 C 0.1469(4) 1.1203(4) 0.04548(19) 0.0646(11) Uani 1 1 d . . . . .
F1 F 0.1601(2) 1.1498(2) -0.02834(10) 0.0926(7) Uani 1 1 d . . . . .
F2 F 0.1053(3) 0.9931(3) 0.06381(12) 0.1114(9) Uani 1 1 d . . . . .
F3 F 0.0440(2) 1.2012(3) 0.06241(12) 0.0982(8) Uani 1 1 d . . . . .
N1 N 0.4529(3) 1.3146(3) 0.07855(14) 0.0522(7) Uani 1 1 d . . . . .
S1 S 0.71089(11) 1.33622(12) 0.06990(6) 0.0858(4) Uani 1 1 d . . . . .
S2 S 0.55499(12) 1.25033(13) -0.04747(5) 0.0908(4) Uani 1 1 d . . . . .
C19 C 0.0035(3) 0.4945(3) 0.23501(16) 0.0464(8) Uani 1 1 d . . . . .
C20 C 0.0889(4) 0.6789(4) 0.1269(2) 0.0988(16) Uani 1 1 d . . . . .
H20A H 0.173135 0.656693 0.101168 0.119 Uiso 1 1 calc R U . . .
H20B H 0.046053 0.759792 0.097375 0.119 Uiso 1 1 calc R U . . .
C21 C 0.1175(4) 0.7053(4) 0.1998(2) 0.0805(13) Uani 1 1 d . . . . .
H21A H 0.212861 0.726783 0.201070 0.097 Uiso 1 1 calc R U . . .
H21B H 0.061977 0.783346 0.209979 0.097 Uiso 1 1 calc R U . . .
C22 C 0.1265(3) 0.5663(3) 0.33174(16) 0.0566(9) Uani 1 1 d . . . . .
H22A H 0.046518 0.545087 0.364571 0.068 Uiso 1 1 calc R U . . .
H22B H 0.160511 0.652886 0.339350 0.068 Uiso 1 1 calc R U . . .
C23 C 0.2370(3) 0.4522(3) 0.35243(16) 0.0473(8) Uani 1 1 d . . . . .
H23 H 0.219870 0.379650 0.325023 0.057 Uiso 1 1 calc R U . . .
C24 C 0.2305(3) 0.3865(3) 0.43391(16) 0.0436(8) Uani 1 1 d . . . . .
C25 C 0.2226(4) 0.4650(3) 0.48845(17) 0.0619(10) Uani 1 1 d . . . . .
H25 H 0.218085 0.560588 0.475181 0.074 Uiso 1 1 calc R U . . .
C26 C 0.2215(4) 0.4031(3) 0.56247(17) 0.0583(10) Uani 1 1 d . . . . .
H26 H 0.216808 0.458361 0.597928 0.070 Uiso 1 1 calc R U . . .
C27 C 0.2270(3) 0.2611(3) 0.58548(16) 0.0424(8) Uani 1 1 d . . . . .
C28 C 0.2323(3) 0.1847(3) 0.52951(17) 0.0509(9) Uani 1 1 d . . . . .
H28 H 0.234892 0.089026 0.542224 0.061 Uiso 1 1 calc R U . . .
C29 C 0.2340(3) 0.2466(3) 0.45584(17) 0.0499(9) Uani 1 1 d . . . . .
H29 H 0.237506 0.191802 0.420173 0.060 Uiso 1 1 calc R U . . .
C30 C 0.2295(3) 0.1943(3) 0.66431(17) 0.0468(8) Uani 1 1 d . . . . .
C31 C 0.2703(3) 0.2634(4) 0.71817(17) 0.0552(9) Uani 1 1 d . . . . .
H31 H 0.295097 0.354784 0.704499 0.066 Uiso 1 1 calc R U . . .
C32 C 0.2745(4) 0.1984(4) 0.79161(19) 0.0644(10) Uani 1 1 d . . . . .
H32 H 0.301663 0.246911 0.826504 0.077 Uiso 1 1 calc R U . . .
C33 C 0.2391(4) 0.0637(4) 0.81361(19) 0.0692(11) Uani 1 1 d . . . . .
H33 H 0.242382 0.020365 0.862995 0.083 Uiso 1 1 calc R U . . .
C34 C 0.1986(4) -0.0062(4) 0.7614(2) 0.0740(11) Uani 1 1 d . . . . .
H34 H 0.175053 -0.097945 0.775515 0.089 Uiso 1 1 calc R U . . .
C35 C 0.1925(3) 0.0576(4) 0.68861(19) 0.0614(10) Uani 1 1 d . . . . .
H35 H 0.162984 0.008597 0.654506 0.074 Uiso 1 1 calc R U . . .
C36 C 0.3777(4) 0.5021(4) 0.32873(19) 0.0600(10) Uani 1 1 d . . . . .
F4 F 0.3892(2) 0.5603(2) 0.25664(10) 0.0846(7) Uani 1 1 d . . . . .
F5 F 0.4716(2) 0.3991(2) 0.33744(12) 0.0952(7) Uani 1 1 d . . . . .
F6 F 0.4183(2) 0.5953(2) 0.36508(11) 0.0891(7) Uani 1 1 d . . . . .
N2 N 0.0863(3) 0.5828(3) 0.25539(14) 0.0497(7) Uani 1 1 d . . . . .
S3 S -0.02316(10) 0.53710(10) 0.14054(5) 0.0687(3) Uani 1 1 d . . . . .
S4 S -0.06870(10) 0.36049(9) 0.28859(5) 0.0616(3) Uani 1 1 d . . . . .

loop_
_atom_site_aniso_label
_atom_site_aniso_U_11
_atom_site_aniso_U_22
_atom_site_aniso_U_33
_atom_site_aniso_U_23
_atom_site_aniso_U_13
_atom_site_aniso_U_12
C1 0.051(2) 0.060(2) 0.065(2) -0.0054(19) 0.0053(19) -0.0099(19)
C2 0.087(4) 0.166(5) 0.099(3) -0.058(3) -0.017(3) -0.019(3)
C3 0.095(4) 0.093(3) 0.070(3) -0.032(2) 0.006(2) -0.035(3)
C4 0.048(2) 0.061(2) 0.050(2) -0.0024(18) 0.0016(17) 0.0009(18)
C5 0.041(2) 0.050(2) 0.0420(18) -0.0047(16) -0.0037(15) -0.0033(16)
C6 0.0357(19) 0.0421(19) 0.0417(18) -0.0080(15) -0.0022(15) -0.0060(16)
C7 0.039(2) 0.054(2) 0.0436(19) -0.0128(16) 0.0031(15) 0.0038(17)
C8 0.037(2) 0.052(2) 0.0452(19) -0.0064(16) -0.0038(16) 0.0082(16)
C9 0.0366(19) 0.0360(18) 0.0411(18) -0.0076(15) -0.0054(15) -0.0036(15)
C10 0.043(2) 0.054(2) 0.0426(19) -0.0074(16) 0.0040(15) 0.0067(17)
C11 0.044(2) 0.051(2) 0.046(2) -0.0046(16) -0.0048(16) 0.0117(17)
C12 0.040(2) 0.0321(18) 0.0426(18) -0.0089(14) -0.0033(15) 0.0036(15)
C13 0.044(2) 0.059(2) 0.049(2) -0.0036(17) -0.0030(16) 0.0003(17)
C14 0.056(2) 0.069(3) 0.051(2) -0.0013(19) -0.0155(19) 0.002(2)
C15 0.071(3) 0.047(2) 0.042(2) 0.0020(16) -0.0016(19) -0.003(2)
C16 0.053(2) 0.046(2) 0.055(2) -0.0063(17) 0.0095(18) -0.0074(18)
C17 0.043(2) 0.045(2) 0.049(2) -0.0077(16) -0.0013(16) -0.0007(16)
C18 0.061(3) 0.083(3) 0.049(2) -0.008(2) -0.011(2) -0.010(2)
F1 0.0933(18) 0.139(2) 0.0461(13) -0.0146(12) -0.0192(11) -0.0101(15)
F2 0.124(2) 0.0940(19) 0.1160(19) 0.0043(15) -0.0565(17) -0.0523(17)
F3 0.0526(15) 0.153(2) 0.0917(16) -0.0290(16) -0.0210(13) 0.0172(16)
N1 0.053(2) 0.0528(18) 0.0505(17) -0.0076(14) -0.0025(15) -0.0081(15)
S1 0.0572(7) 0.0975(9) 0.1019(8) -0.0133(7) -0.0044(6) -0.0192(6)
S2 0.0833(8) 0.1257(10) 0.0688(7) -0.0349(7) 0.0217(6) -0.0193(7)
C19 0.042(2) 0.042(2) 0.055(2) -0.0097(16) -0.0022(16) 0.0056(17)
C20 0.090(3) 0.113(4) 0.078(3) 0.036(2) -0.029(3) -0.044(3)
C21 0.080(3) 0.046(2) 0.107(3) 0.015(2) -0.022(3) -0.018(2)
C22 0.062(2) 0.053(2) 0.059(2) -0.0207(18) -0.0118(19) 0.0041(19)
C23 0.051(2) 0.047(2) 0.048(2) -0.0181(16) -0.0043(17) 0.0034(18)
C24 0.046(2) 0.040(2) 0.0471(19) -0.0127(16) -0.0052(15) 0.0003(16)
C25 0.094(3) 0.041(2) 0.052(2) -0.0157(18) 0.003(2) 0.000(2)
C26 0.082(3) 0.047(2) 0.051(2) -0.0252(18) 0.0024(19) -0.002(2)
C27 0.0356(19) 0.040(2) 0.054(2) -0.0138(17) 0.0001(15) -0.0028(15)
C28 0.056(2) 0.0346(19) 0.064(2) -0.0129(18) -0.0097(18) -0.0038(17)
C29 0.060(2) 0.043(2) 0.053(2) -0.0225(17) -0.0127(17) 0.0014(17)
C30 0.037(2) 0.051(2) 0.053(2) -0.0108(18) -0.0018(16) -0.0028(17)
C31 0.053(2) 0.060(2) 0.053(2) -0.0158(19) 0.0047(18) -0.0009(19)
C32 0.063(3) 0.076(3) 0.060(2) -0.029(2) -0.0015(19) 0.005(2)
C33 0.067(3) 0.083(3) 0.051(2) -0.003(2) 0.0069(19) 0.011(2)
C34 0.085(3) 0.067(3) 0.066(3) 0.000(2) -0.007(2) -0.011(2)
C35 0.064(3) 0.057(2) 0.064(2) -0.008(2) -0.0092(19) -0.009(2)
C36 0.065(3) 0.065(3) 0.049(2) -0.012(2) 0.001(2) 0.009(2)
F4 0.0886(17) 0.1045(18) 0.0536(13) -0.0027(12) 0.0122(11) 0.0045(13)
F5 0.0641(15) 0.1095(19) 0.0993(17) 0.0018(14) 0.0060(13) 0.0292(14)
F6 0.0857(17) 0.1076(19) 0.0812(15) -0.0316(13) 0.0082(12) -0.0380(14)
N2 0.0502(18) 0.0381(16) 0.0595(18) -0.0037(14) -0.0113(14) -0.0010(14)
S3 0.0670(7) 0.0810(7) 0.0558(6) -0.0034(5) -0.0127(5) -0.0111(6)
S4 0.0624(6) 0.0493(6) 0.0699(6) -0.0043(5) 0.0085(5) -0.0103(5)

loop_
_atom_type_symbol
_atom_type_description
_atom_type_scat_dispersion_real
_atom_type_scat_dispersion_imag
_atom_type_scat_source
C C 0.0033 0.0016 'International Tables Vol C Tables 4.2.6.8 and 6.1.1.4'
H H 0.0000 0.0000 'International Tables Vol C Tables 4.2.6.8 and 6.1.1.4'
F F 0.0171 0.0103 'International Tables Vol C Tables 4.2.6.8 and 6.1.1.4'
N N 0.0061 0.0033 'International Tables Vol C Tables 4.2.6.8 and 6.1.1.4'
S S 0.1246 0.1234 'International Tables Vol C Tables 4.2.6.8 and 6.1.1.4'

loop_
_geom_angle_atom_site_label_1
_geom_angle_atom_site_label_2
_geom_angle_atom_site_label_3
_geom_angle
_geom_angle_site_symmetry_1
_geom_angle_site_symmetry_3
_geom_angle_publ_flag
N1 C1 S1 110.8(2) . . ?
N1 C1 S2 126.5(3) . . ?
S2 C1 S1 122.6(2) . . ?
H2A C2 H2B 108.3 . . ?
C3 C2 H2A 110.0 . . ?
C3 C2 H2B 110.0 . . ?
C3 C2 S1 108.7(3) . . ?
S1 C2 H2A 110.0 . . ?
S1 C2 H2B 110.0 . . ?
C2 C3 H3A 109.9 . . ?
C2 C3 H3B 109.9 . . ?
H3A C3 H3B 108.3 . . ?
N1 C3 C2 109.1(3) . . ?
N1 C3 H3A 109.9 . . ?
N1 C3 H3B 109.9 . . ?
H4A C4 H4B 107.9 . . ?
C5 C4 H4A 109.2 . . ?
C5 C4 H4B 109.2 . . ?
N1 C4 H4A 109.2 . . ?
N1 C4 H4B 109.2 . . ?
N1 C4 C5 111.9(3) . . ?
C4 C5 H5 106.7 . . ?
C6 C5 C4 113.6(2) . . ?
C6 C5 H5 106.7 . . ?
C18 C5 C4 109.7(3) . . ?
C18 C5 H5 106.7 . . ?
C18 C5 C6 112.9(3) . . ?
C7 C6 C5 120.0(3) . . ?
C7 C6 C11 117.7(3) . . ?
C11 C6 C5 122.3(3) . . ?
C6 C7 H7 119.3 . . ?
C8 C7 C6 121.3(3) . . ?
C8 C7 H7 119.3 . . ?
C7 C8 H8 119.3 . . ?
C7 C8 C9 121.3(3) . . ?
C9 C8 H8 119.3 . . ?
C8 C9 C12 121.9(3) . . ?
C10 C9 C8 116.9(3) . . ?
C10 C9 C12 121.2(3) . . ?
C9 C10 H10 119.2 . . ?
C11 C10 C9 121.6(3) . . ?
C11 C10 H10 119.2 . . ?
C6 C11 H11 119.5 . . ?
C10 C11 C6 121.0(3) . . ?
C10 C11 H11 119.5 . . ?
C13 C12 C9 121.0(3) . . ?
C17 C12 C9 121.7(3) . . ?
C17 C12 C13 117.4(3) . . ?
C12 C13 H13 119.8 . . ?
C14 C13 C12 120.4(3) . . ?
C14 C13 H13 119.8 . . ?
C13 C14 H14 119.5 . . ?
C15 C14 C13 121.0(3) . . ?
C15 C14 H14 119.5 . . ?
C14 C15 H15 120.4 . . ?
C16 C15 C14 119.2(3) . . ?
C16 C15 H15 120.4 . . ?
C15 C16 H16 119.9 . . ?
C15 C16 C17 120.3(3) . . ?
C17 C16 H16 119.9 . . ?
C12 C17 H17 119.1 . . ?
C16 C17 C12 121.8(3) . . ?
C16 C17 H17 119.1 . . ?
F1 C18 C5 111.5(3) . . ?
F2 C18 C5 112.9(3) . . ?
F2 C18 F1 106.8(3) . . ?
F2 C18 F3 106.8(3) . . ?
F3 C18 C5 113.5(3) . . ?
F3 C18 F1 104.8(3) . . ?
C1 N1 C3 117.3(3) . . ?
C1 N1 C4 122.3(3) . . ?
C4 N1 C3 120.4(3) . . ?
C1 S1 C2 93.26(18) . . ?
N2 C19 S3 111.1(2) . . ?
N2 C19 S4 127.2(2) . . ?
S4 C19 S3 121.71(19) . . ?
H20A C20 H20B 108.5 . . ?
C21 C20 H20A 110.2 . . ?
C21 C20 H20B 110.2 . . ?
C21 C20 S3 107.6(3) . . ?
S3 C20 H20A 110.2 . . ?
S3 C20 H20B 110.2 . . ?
C20 C21 H21A 109.9 . . ?
C20 C21 H21B 109.9 . . ?
H21A C21 H21B 108.3 . . ?
N2 C21 C20 108.8(3) . . ?
N2 C21 H21A 109.9 . . ?
N2 C21 H21B 109.9 . . ?
H22A C22 H22B 107.7 . . ?
C23 C22 H22A 108.9 . . ?
C23 C22 H22B 108.9 . . ?
N2 C22 H22A 108.9 . . ?
N2 C22 H22B 108.9 . . ?
N2 C22 C23 113.3(3) . . ?
C22 C23 H23 107.0 . . ?
C24 C23 C22 113.1(3) . . ?
C24 C23 H23 107.0 . . ?
C36 C23 C22 112.0(3) . . ?
C36 C23 H23 107.0 . . ?
C36 C23 C24 110.5(3) . . ?
C25 C24 C23 121.7(3) . . ?
C29 C24 C23 120.6(3) . . ?
C29 C24 C25 117.7(3) . . ?
C24 C25 H25 119.6 . . ?
C26 C25 C24 120.8(3) . . ?
C26 C25 H25 119.6 . . ?
C25 C26 H26 118.9 . . ?
C25 C26 C27 122.1(3) . . ?
C27 C26 H26 118.9 . . ?
C26 C27 C28 115.9(3) . . ?
C26 C27 C30 122.4(3) . . ?
C28 C27 C30 121.7(3) . . ?
C27 C28 H28 119.1 . . ?
C29 C28 C27 121.9(3) . . ?
C29 C28 H28 119.1 . . ?
C24 C29 C28 121.6(3) . . ?
C24 C29 H29 119.2 . . ?
C28 C29 H29 119.2 . . ?
C31 C30 C27 121.9(3) . . ?
C31 C30 C35 116.5(3) . . ?
C35 C30 C27 121.6(3) . . ?
C30 C31 H31 119.4 . . ?
C32 C31 C30 121.2(3) . . ?
C32 C31 H31 119.4 . . ?
C31 C32 H32 119.5 . . ?
C33 C32 C31 120.9(3) . . ?
C33 C32 H32 119.5 . . ?
C32 C33 H33 120.6 . . ?
C32 C33 C34 118.8(3) . . ?
C34 C33 H33 120.6 . . ?
C33 C34 H34 119.6 . . ?
C35 C34 C33 120.8(4) . . ?
C35 C34 H34 119.6 . . ?
C30 C35 H35 119.1 . . ?
C34 C35 C30 121.8(3) . . ?
C34 C35 H35 119.1 . . ?
F4 C36 C23 112.9(3) . . ?
F5 C36 C23 112.0(3) . . ?
F5 C36 F4 104.8(3) . . ?
F6 C36 C23 113.6(3) . . ?
F6 C36 F4 105.9(3) . . ?
F6 C36 F5 107.0(3) . . ?
C19 N2 C21 115.9(3) . . ?
C19 N2 C22 121.3(3) . . ?
C22 N2 C21 122.3(3) . . ?
C19 S3 C20 92.87(16) . . ?

loop_
_geom_bond_atom_site_label_1
_geom_bond_atom_site_label_2
_geom_bond_distance
_geom_bond_site_symmetry_2
_geom_bond_publ_flag
C1 N1 1.325(4) . ?
C1 S1 1.749(3) . ?
C1 S2 1.654(3) . ?
C2 H2A 0.9700 . ?
C2 H2B 0.9700 . ?
C2 C3 1.467(5) . ?
C2 S1 1.770(4) . ?
C3 H3A 0.9700 . ?
C3 H3B 0.9700 . ?
C3 N1 1.455(4) . ?
C4 H4A 0.9700 . ?
C4 H4B 0.9700 . ?
C4 C5 1.530(4) . ?
C4 N1 1.449(4) . ?
C5 H5 0.9800 . ?
C5 C6 1.513(4) . ?
C5 C18 1.507(4) . ?
C6 C7 1.381(4) . ?
C6 C11 1.386(4) . ?
C7 H7 0.9300 . ?
C7 C8 1.380(4) . ?
C8 H8 0.9300 . ?
C8 C9 1.394(4) . ?
C9 C10 1.387(4) . ?
C9 C12 1.485(4) . ?
C10 H10 0.9300 . ?
C10 C11 1.382(4) . ?
C11 H11 0.9300 . ?
C12 C13 1.399(4) . ?
C12 C17 1.383(4) . ?
C13 H13 0.9300 . ?
C13 C14 1.383(4) . ?
C14 H14 0.9300 . ?
C14 C15 1.378(4) . ?
C15 H15 0.9300 . ?
C15 C16 1.368(4) . ?
C16 H16 0.9300 . ?
C16 C17 1.382(4) . ?
C17 H17 0.9300 . ?
C18 F1 1.337(3) . ?
C18 F2 1.315(4) . ?
C18 F3 1.325(4) . ?
C19 N2 1.335(3) . ?
C19 S3 1.742(3) . ?
C19 S4 1.653(3) . ?
C20 H20A 0.9700 . ?
C20 H20B 0.9700 . ?
C20 C21 1.463(4) . ?
C20 S3 1.789(4) . ?
C21 H21A 0.9700 . ?
C21 H21B 0.9700 . ?
C21 N2 1.460(4) . ?
C22 H22A 0.9700 . ?
C22 H22B 0.9700 . ?
C22 C23 1.540(4) . ?
C22 N2 1.459(3) . ?
C23 H23 0.9800 . ?
C23 C24 1.517(4) . ?
C23 C36 1.499(5) . ?
C24 C25 1.384(4) . ?
C24 C29 1.365(4) . ?
C25 H25 0.9300 . ?
C25 C26 1.384(4) . ?
C26 H26 0.9300 . ?
C26 C27 1.387(4) . ?
C27 C28 1.393(4) . ?
C27 C30 1.477(4) . ?
C28 H28 0.9300 . ?
C28 C29 1.378(4) . ?
C29 H29 0.9300 . ?
C30 C31 1.395(4) . ?
C30 C35 1.397(4) . ?
C31 H31 0.9300 . ?
C31 C32 1.384(4) . ?
C32 H32 0.9300 . ?
C32 C33 1.371(5) . ?
C33 H33 0.9300 . ?
C33 C34 1.374(4) . ?
C34 H34 0.9300 . ?
C34 C35 1.371(4) . ?
C35 H35 0.9300 . ?
C36 F4 1.344(3) . ?
C36 F5 1.338(4) . ?
C36 F6 1.326(4) . ?

loop_
_geom_torsion_atom_site_label_1
_geom_torsion_atom_site_label_2
_geom_torsion_atom_site_label_3
_geom_torsion_atom_site_label_4
_geom_torsion
_geom_torsion_site_symmetry_1
_geom_torsion_site_symmetry_2
_geom_torsion_site_symmetry_3
_geom_torsion_site_symmetry_4
_geom_torsion_publ_flag
C2 C3 N1 C1 7.2(5) . . . . ?
C2 C3 N1 C4 -172.6(3) . . . . ?
C3 C2 S1 C1 7.7(4) . . . . ?
C4 C5 C6 C7 -109.0(3) . . . . ?
C4 C5 C6 C11 69.3(4) . . . . ?
C4 C5 C18 F1 63.8(4) . . . . ?
C4 C5 C18 F2 -176.0(3) . . . . ?
C4 C5 C18 F3 -54.4(4) . . . . ?
C5 C4 N1 C1 83.4(4) . . . . ?
C5 C4 N1 C3 -96.7(4) . . . . ?
C5 C6 C7 C8 179.0(3) . . . . ?
C5 C6 C11 C10 180.0(3) . . . . ?
C6 C5 C18 F1 -168.5(3) . . . . ?
C6 C5 C18 F2 -48.3(4) . . . . ?
C6 C5 C18 F3 73.4(4) . . . . ?
C6 C7 C8 C9 1.2(5) . . . . ?
C7 C6 C11 C10 -1.7(4) . . . . ?
C7 C8 C9 C10 -1.8(4) . . . . ?
C7 C8 C9 C12 178.0(3) . . . . ?
C8 C9 C10 C11 0.7(4) . . . . ?
C8 C9 C12 C13 36.0(4) . . . . ?
C8 C9 C12 C17 -143.5(3) . . . . ?
C9 C10 C11 C6 1.1(5) . . . . ?
C9 C12 C13 C14 -179.6(3) . . . . ?
C9 C12 C17 C16 179.2(3) . . . . ?
C10 C9 C12 C13 -144.2(3) . . . . ?
C10 C9 C12 C17 36.3(4) . . . . ?
C11 C6 C7 C8 0.6(4) . . . . ?
C12 C9 C10 C11 -179.1(3) . . . . ?
C12 C13 C14 C15 0.4(5) . . . . ?
C13 C12 C17 C16 -0.3(4) . . . . ?
C13 C14 C15 C16 -0.5(5) . . . . ?
C14 C15 C16 C17 0.1(5) . . . . ?
C15 C16 C17 C12 0.3(5) . . . . ?
C17 C12 C13 C14 0.0(4) . . . . ?
C18 C5 C6 C7 125.4(3) . . . . ?
C18 C5 C6 C11 -56.4(4) . . . . ?
N1 C1 S1 C2 -3.9(3) . . . . ?
N1 C4 C5 C6 65.6(3) . . . . ?
N1 C4 C5 C18 -167.0(3) . . . . ?
S1 C1 N1 C3 -1.3(4) . . . . ?
S1 C1 N1 C4 178.5(2) . . . . ?
S1 C2 C3 N1 -9.4(5) . . . . ?
S2 C1 N1 C3 178.7(3) . . . . ?
S2 C1 N1 C4 -1.4(5) . . . . ?
S2 C1 S1 C2 176.1(3) . . . . ?
C20 C21 N2 C19 -19.7(4) . . . . ?
C20 C21 N2 C22 168.7(3) . . . . ?
C21 C20 S3 C19 -12.8(3) . . . . ?
C22 C23 C24 C25 -49.2(4) . . . . ?
C22 C23 C24 C29 131.6(3) . . . . ?
C22 C23 C36 F4 -53.5(4) . . . . ?
C22 C23 C36 F5 -171.5(2) . . . . ?
C22 C23 C36 F6 67.2(4) . . . . ?
C23 C22 N2 C19 76.9(4) . . . . ?
C23 C22 N2 C21 -112.0(3) . . . . ?
C23 C24 C25 C26 -177.8(3) . . . . ?
C23 C24 C29 C28 178.0(3) . . . . ?
C24 C23 C36 F4 179.5(3) . . . . ?
C24 C23 C36 F5 61.5(4) . . . . ?
C24 C23 C36 F6 -59.9(4) . . . . ?
C24 C25 C26 C27 -0.5(6) . . . . ?
C25 C24 C29 C28 -1.2(5) . . . . ?
C25 C26 C27 C28 -0.7(5) . . . . ?
C25 C26 C27 C30 178.3(3) . . . . ?
C26 C27 C28 C29 0.9(5) . . . . ?
C26 C27 C30 C31 -21.1(5) . . . . ?
C26 C27 C30 C35 159.6(3) . . . . ?
C27 C28 C29 C24 0.1(5) . . . . ?
C27 C30 C31 C32 -178.8(3) . . . . ?
C27 C30 C35 C34 178.0(3) . . . . ?
C28 C27 C30 C31 157.8(3) . . . . ?
C28 C27 C30 C35 -21.4(5) . . . . ?
C29 C24 C25 C26 1.4(5) . . . . ?
C30 C27 C28 C29 -178.1(3) . . . . ?
C30 C31 C32 C33 0.3(5) . . . . ?
C31 C30 C35 C34 -1.3(5) . . . . ?
C31 C32 C33 C34 -0.2(6) . . . . ?
C32 C33 C34 C35 -0.5(6) . . . . ?
C33 C34 C35 C30 1.3(6) . . . . ?
C35 C30 C31 C32 0.5(5) . . . . ?
C36 C23 C24 C25 77.3(4) . . . . ?
C36 C23 C24 C29 -102.0(4) . . . . ?
N2 C19 S3 C20 2.1(3) . . . . ?
N2 C22 C23 C24 -151.7(3) . . . . ?
N2 C22 C23 C36 82.7(3) . . . . ?
S3 C19 N2 C21 9.9(4) . . . . ?
S3 C19 N2 C22 -178.4(2) . . . . ?
S3 C20 C21 N2 19.5(4) . . . . ?
S4 C19 N2 C21 -170.0(3) . . . . ?
S4 C19 N2 C22 1.7(4) . . . . ?
S4 C19 S3 C20 -178.0(2) . . . . ?
